data_4327513
loop_
_publ_author_name
'Bor-Hunn Huang'
'Te-Liang Yu'
'Yi-Lun Huang'
'Bao-Tsan Ko'
'Chu-Chieh Lin'

_publ_section_title
;
 Reactions of Amides with Organoaluminum Compounds: Factors Affecting the
 Coordination Mode of Aluminum Amidates
;
_journal_name_full 'Inorganic Chemistry'
_journal_page_first 2987
_journal_page_last 2994
_journal_paper_doi 10.1021/ic011072+
_journal_volume 41
_journal_year 2002
_chemical_formula_sum 'C26 H36 Al2 F4 N2 O2'
_chemical_formula_weight 538.52
_chemical_name_systematic
;
  ?
;
_space_group_IT_number 14
_symmetry_cell_setting monoclinic
_symmetry_space_group_name_Hall '-P 2ybc'
_symmetry_space_group_name_H-M 'P 1 21/c 1'
_atom_sites_solution_hydrogens geom
_atom_sites_solution_primary direct
_atom_sites_solution_secondary difmap
_audit_creation_method SHELXL-97
_cell_angle_alpha 90.00
_cell_angle_beta 102.454(2)
_cell_angle_gamma 90.00
_cell_formula_units_Z 2
_cell_length_a 9.2799(9)
_cell_length_b 9.0514(8)
_cell_length_c 17.9334(17)
_cell_measurement_reflns_used 3908
_cell_measurement_temperature 293(2)
_cell_measurement_theta_max 26.013
_cell_measurement_theta_min 2.534
_cell_volume 1470.9(2)
_computing_cell_refinement 'Bruker SMART'
_computing_data_collection 'Bruker SMART'
_computing_data_reduction 'Bruker SHELXTL'
_computing_molecular_graphics 'Bruker SHELXTL'
_computing_publication_material 'Bruker SHELXTL'
_computing_structure_refinement 'SHELXL-97 (Sheldrick, 1997)'
_computing_structure_solution 'SHELXS-97 (Sheldrick, 1990)'
_diffrn_ambient_temperature 293(2)
_diffrn_measured_fraction_theta_full 0.996
_diffrn_measured_fraction_theta_max 0.996
_diffrn_measurement_device_type 'CCD area detector'
_diffrn_measurement_method 'phi and omega scans'
_diffrn_radiation_monochromator graphite
_diffrn_radiation_source 'fine-focus sealed tube'
_diffrn_radiation_type MoK\a
_diffrn_radiation_wavelength 0.71073
_diffrn_reflns_av_R_equivalents 0.0213
_diffrn_reflns_av_sigmaI/netI 0.0201
_diffrn_reflns_limit_h_max 8
_diffrn_reflns_limit_h_min -11
_diffrn_reflns_limit_k_max 11
_diffrn_reflns_limit_k_min -10
_diffrn_reflns_limit_l_max 22
_diffrn_reflns_limit_l_min -21
_diffrn_reflns_number 8074
_diffrn_reflns_theta_full 26.04
_diffrn_reflns_theta_max 26.04
_diffrn_reflns_theta_min 2.25
_exptl_absorpt_coefficient_mu 0.148
_exptl_absorpt_correction_T_max 1.000
_exptl_absorpt_correction_T_min 0.658
_exptl_absorpt_correction_type SADABS
_exptl_crystal_colour colorless
_exptl_crystal_density_diffrn 1.216
_exptl_crystal_description parallelpiped
_exptl_crystal_F_000 568
_exptl_crystal_size_max 0.67
_exptl_crystal_size_mid 0.63
_exptl_crystal_size_min 0.37
_refine_diff_density_max 0.244
_refine_diff_density_min -0.191
_refine_diff_density_rms 0.043
_refine_ls_extinction_method none
_refine_ls_goodness_of_fit_ref 1.147
_refine_ls_hydrogen_treatment mixed
_refine_ls_matrix_type full
_refine_ls_number_parameters 163
_refine_ls_number_reflns 2893
_refine_ls_number_restraints 0
_refine_ls_restrained_S_all 1.147
_refine_ls_R_factor_all 0.0558
_refine_ls_R_factor_gt 0.0436
_refine_ls_shift/su_max 0.108
_refine_ls_shift/su_mean 0.013
_refine_ls_structure_factor_coef Fsqd
_refine_ls_weighting_details 'calc w=1/[\s^2^(Fo^2^)+(0.1000P)^2^+0.0000P] where P=(Fo^2^+2Fc^2^)/3'
_refine_ls_weighting_scheme calc
_refine_ls_wR_factor_gt 0.1427
_refine_ls_wR_factor_ref 0.1543
_reflns_number_gt 2279
_reflns_number_total 2893
_reflns_threshold_expression >2sigma(I)
_cod_data_source_file ic0110722B_02.cif
_cod_data_source_block 4
_cod_database_code 4327513

loop_
_symmetry_equiv_pos_as_xyz
'x, y, z'
'-x, y+1/2, -z+1/2'
'-x, -y, -z'
'x, -y-1/2, z-1/2'

loop_
_atom_site_label
_atom_site_type_symbol
_atom_site_fract_x
_atom_site_fract_y
_atom_site_fract_z
_atom_site_U_iso_or_equiv
_atom_site_adp_type
_atom_site_occupancy
_atom_site_symmetry_multiplicity
_atom_site_calc_flag
_atom_site_refinement_flags
Al Al -0.00867(6) 0.45567(6) 0.08386(3) 0.0431(2) Uani 1 1 d .
F1 F -0.45903(15) 0.40895(16) -0.07904(9) 0.0783(5) Uani 1 1 d .
F2 F -0.09336(15) 0.06190(17) -0.08866(9) 0.0796(5) Uani 1 1 d .
O O -0.08589(13) 0.40645(14) -0.02036(7) 0.0466(3) Uani 1 1 d .
N N -0.17282(16) 0.27381(16) 0.05977(8) 0.0430(4) Uani 1 1 d .
C1 C -0.17961(17) 0.30052(18) -0.01018(10) 0.0388(4) Uani 1 1 d .
C2 C -0.27330(18) 0.23620(18) -0.08087(9) 0.0391(4) Uani 1 1 d .
C3 C -0.4111(2) 0.2923(2) -0.11329(11) 0.0499(5) Uani 1 1 d .
C4 C -0.5004(2) 0.2336(3) -0.17745(12) 0.0627(6) Uani 1 1 d .
H4A H -0.5936 0.2727 -0.1970 0.075 Uiso 1 1 calc R
C5 C -0.4484(3) 0.1152(3) -0.21213(13) 0.0679(6) Uani 1 1 d .
H5A H -0.5072 0.0740 -0.2558 0.081 Uiso 1 1 calc R
C6 C -0.3114(3) 0.0575(3) -0.18329(13) 0.0661(6) Uani 1 1 d .
H6A H -0.2763 -0.0220 -0.2070 0.079 Uiso 1 1 calc R
C7 C -0.2271(2) 0.1194(2) -0.11858(11) 0.0514(5) Uani 1 1 d .
C8 C -0.2622(2) 0.1683(2) 0.09388(11) 0.0510(5) Uani 1 1 d .
C9 C -0.4115(3) 0.2374(3) 0.09290(16) 0.0760(7) Uani 1 1 d .
H9A H -0.4643 0.2499 0.0410 0.114 Uiso 1 1 calc R
H9B H -0.3978 0.3320 0.1177 0.114 Uiso 1 1 calc R
H9C H -0.4669 0.1743 0.1194 0.114 Uiso 1 1 calc R
C10 C -0.2798(3) 0.0180(2) 0.05410(15) 0.0685(6) Uani 1 1 d .
H10A H -0.3338 0.0297 0.0024 0.103 Uiso 1 1 calc R
H10B H -0.3324 -0.0478 0.0808 0.103 Uiso 1 1 calc R
H10C H -0.1841 -0.0224 0.0541 0.103 Uiso 1 1 calc R
C11 C -0.1758(3) 0.1458(3) 0.17601(13) 0.0825(8) Uani 1 1 d .
H11A H -0.1631 0.2392 0.2020 0.124 Uiso 1 1 calc R
H11B H -0.0808 0.1043 0.1754 0.124 Uiso 1 1 calc R
H11C H -0.2292 0.0798 0.2021 0.124 Uiso 1 1 calc R
C12 C -0.1214(3) 0.5970(3) 0.13084(14) 0.0672(6) Uani 1 1 d .
H12A H -0.0548 0.6567 0.1670 0.101 Uiso 1 1 calc R
H12B H -0.1863 0.5445 0.1566 0.101 Uiso 1 1 calc R
H12C H -0.1784 0.6591 0.0920 0.101 Uiso 1 1 calc R
C13 C 0.1652(2) 0.3518(3) 0.13960(15) 0.0722(7) Uani 1 1 d .
H13A H 0.2256 0.4187 0.1745 0.108 Uiso 1 1 calc R
H13B H 0.2205 0.3143 0.1042 0.108 Uiso 1 1 calc R
H13C H 0.1352 0.2712 0.1675 0.108 Uiso 1 1 calc R

loop_
_atom_site_aniso_label
_atom_site_aniso_U_11
_atom_site_aniso_U_22
_atom_site_aniso_U_33
_atom_site_aniso_U_23
_atom_site_aniso_U_13
_atom_site_aniso_U_12
Al 0.0431(3) 0.0430(4) 0.0402(3) -0.0019(2) 0.0027(2) -0.0022(2)
F1 0.0633(8) 0.0589(8) 0.1050(11) -0.0081(7) 0.0014(7) 0.0229(7)
F2 0.0549(8) 0.0817(10) 0.0957(10) -0.0284(7) 0.0020(7) 0.0217(7)
O 0.0475(7) 0.0455(7) 0.0448(7) -0.0023(5) 0.0054(5) -0.0168(6)
N 0.0419(8) 0.0407(8) 0.0449(8) -0.0009(6) 0.0061(6) -0.0050(6)
C1 0.0342(8) 0.0314(8) 0.0494(10) -0.0024(7) 0.0057(7) -0.0028(6)
C2 0.0359(9) 0.0340(9) 0.0450(9) 0.0012(7) 0.0034(7) -0.0059(6)
C3 0.0451(10) 0.0395(10) 0.0609(11) 0.0064(8) 0.0022(8) -0.0013(8)
C4 0.0492(11) 0.0663(14) 0.0618(13) 0.0175(11) -0.0119(10) -0.0088(10)
C5 0.0715(15) 0.0756(16) 0.0482(11) -0.0024(11) -0.0057(10) -0.0236(12)
C6 0.0775(15) 0.0629(14) 0.0563(13) -0.0186(10) 0.0106(11) -0.0139(11)
C7 0.0453(11) 0.0501(11) 0.0571(11) -0.0077(9) 0.0073(8) -0.0020(8)
C8 0.0490(10) 0.0489(11) 0.0553(11) 0.0079(9) 0.0119(8) -0.0063(9)
C9 0.0651(14) 0.0753(16) 0.0978(18) 0.0167(13) 0.0401(13) 0.0035(12)
C10 0.0739(15) 0.0485(12) 0.0860(16) 0.0088(11) 0.0237(13) -0.0146(11)
C11 0.0918(18) 0.0947(19) 0.0582(13) 0.0255(13) 0.0096(12) -0.0163(15)
C12 0.0762(16) 0.0579(13) 0.0727(14) -0.0124(11) 0.0273(12) -0.0028(11)
C13 0.0563(13) 0.0662(14) 0.0847(16) 0.0154(12) -0.0056(11) 0.0001(11)

loop_
_atom_type_symbol
_atom_type_description
_atom_type_scat_dispersion_real
_atom_type_scat_dispersion_imag
_atom_type_scat_source
C C 0.0033 0.0016 'International Tables Vol C Tables 4.2.6.8 and 6.1.1.4'
H H 0.0000 0.0000 'International Tables Vol C Tables 4.2.6.8 and 6.1.1.4'
N N 0.0061 0.0033 'International Tables Vol C Tables 4.2.6.8 and 6.1.1.4'
O O 0.0106 0.0060 'International Tables Vol C Tables 4.2.6.8 and 6.1.1.4'
F F 0.0171 0.0103 'International Tables Vol C Tables 4.2.6.8 and 6.1.1.4'
Al Al 0.0645 0.0514 'International Tables Vol C Tables 4.2.6.8 and 6.1.1.4'

loop_
_geom_angle_atom_site_label_1
_geom_angle_atom_site_label_2
_geom_angle_atom_site_label_3
_geom_angle
_geom_angle_site_symmetry_1
_geom_angle_site_symmetry_3
O Al C13 119.06(10) . .
O Al C12 116.95(9) . .
C13 Al C12 123.77(12) . .
O Al O 73.00(6) . 3_565
C13 Al O 100.12(9) . 3_565
C12 Al O 100.20(9) . 3_565
O Al N 62.53(5) . .
C13 Al N 101.52(8) . .
C12 Al N 99.24(8) . .
O Al N 135.53(6) 3_565 .
O Al C1 32.01(5) . .
C13 Al C1 114.36(9) . .
C12 Al C1 109.86(8) . .
O Al C1 104.99(6) 3_565 .
N Al C1 30.54(5) . .
C1 O Al 98.76(10) . .
C1 O Al 154.13(11) . 3_565
Al O Al 107.00(6) . 3_565
C1 N C8 128.31(15) . .
C1 N Al 86.37(10) . .
C8 N Al 145.03(12) . .
N C1 O 112.25(15) . .
N C1 C2 131.51(15) . .
O C1 C2 116.23(15) . .
N C1 Al 63.09(9) . .
O C1 Al 49.23(8) . .
C2 C1 Al 165.13(12) . .
C3 C2 C7 115.76(16) . .
C3 C2 C1 122.06(16) . .
C7 C2 C1 122.16(15) . .
F1 C3 C2 117.61(16) . .
F1 C3 C4 119.18(18) . .
C2 C3 C4 123.21(19) . .
C5 C4 C3 118.2(2) . .
C4 C5 C6 120.9(2) . .
C7 C6 C5 118.5(2) . .
F2 C7 C6 119.23(19) . .
F2 C7 C2 117.42(16) . .
C6 C7 C2 123.33(19) . .
N C8 C9 108.68(16) . .
N C8 C10 113.21(17) . .
C9 C8 C10 110.9(2) . .
N C8 C11 105.00(16) . .
C9 C8 C11 110.7(2) . .
C10 C8 C11 108.2(2) . .

loop_
_geom_bond_atom_site_label_1
_geom_bond_atom_site_label_2
_geom_bond_distance
_geom_bond_site_symmetry_2
Al O 1.9046(13) .
Al C13 1.947(2) .
Al C12 1.954(2) .
Al O 2.0137(13) 3_565
Al N 2.2210(15) .
Al C1 2.4857(17) .
F1 C3 1.345(2) .
F2 C7 1.346(2) .
O C1 1.333(2) .
O Al 2.0137(13) 3_565
N C1 1.266(2) .
N C8 1.481(2) .
C1 C2 1.492(2) .
C2 C3 1.382(2) .
C2 C7 1.373(3) .
C3 C4 1.372(3) .
C4 C5 1.377(3) .
C5 C6 1.369(3) .
C6 C7 1.372(3) .
C8 C9 1.517(3) .
C8 C10 1.528(3) .
C8 C11 1.531(3) .
